data_2221996
loop_
_publ_author_name
'Jumpathong, Juangjun'
'Retailleau, Pascal'
'Abdalla, Muna Ali'
'Ouazzani, Jamal'
'Lumyong, Saisamorn'

_publ_section_title
;
 2-Butyl-5-pentylbenzene-1,3-diol
;
_journal_coeditor_code DN2455
_journal_issue 6
_journal_name_full 'Acta Crystallographica Section E'
_journal_page_first o1366
_journal_paper_doi 10.1107/S1600536809018820
_journal_volume 65
_journal_year 2009
_chemical_formula_iupac 'C15 H24 O2'
_chemical_formula_moiety 'C15 H24 O2'
_chemical_formula_sum 'C15 H24 O2'
_chemical_formula_weight 236.34
_chemical_melting_point 364
_chemical_name_common stemphol
_chemical_name_systematic
;
2-Butyl-5-pentylbenzene-1,3-diol
;
_space_group_IT_number 14
_symmetry_cell_setting monoclinic
_symmetry_space_group_name_Hall '-P 2ybc'
_symmetry_space_group_name_H-M 'P 1 21/c 1'
_atom_sites_solution_hydrogens difmap
_atom_sites_solution_primary direct
_atom_sites_solution_secondary difmap
_audit_creation_method SHELXL97
_cell_angle_alpha 90.00
_cell_angle_beta 108.120(10)
_cell_angle_gamma 90.00
_cell_formula_units_Z 4
_cell_length_a 4.654(2)
_cell_length_b 25.450(5)
_cell_length_c 12.790(4)
_cell_measurement_reflns_used 2700
_cell_measurement_temperature 293(2)
_cell_measurement_theta_max 25.350
_cell_measurement_theta_min 0.407
_cell_volume 1439.8(8)
_computing_cell_refinement 'DENZO  (Otwinowski & Minor, 1997)'
_computing_data_collection
;
DENZO (Otwinowski & Minor, 1997) and COLLECT (Nonius, 1999)
;
_computing_data_reduction 'SCALEPACK (Otwinowski & Minor, 1997)'
_computing_molecular_graphics
;
PLATON (Spek, 2009) and Mercury (Macrae <i>et al.</i>,  2006)
;
_computing_publication_material
;
SHELXL97 (Sheldrick, 2008) and publCIF (Westrip, 2009)
;
_computing_structure_refinement
;
SHELXL97 (Sheldrick, 2008) and CrystalBuilder (Welter, 2006)
;
_computing_structure_solution 'SIR97 (Altomare <i>et al.</i>,  1999)'
_diffrn_ambient_temperature 293(2)
_diffrn_measured_fraction_theta_full 0.998
_diffrn_measured_fraction_theta_max 0.998
_diffrn_measurement_device_type 'Nonius KappaCCD'
_diffrn_measurement_method '\f and \w'
_diffrn_radiation_monochromator graphite
_diffrn_radiation_source 'fine-focus sealed tube'
_diffrn_radiation_type MoK\a
_diffrn_radiation_wavelength 0.71069
_diffrn_reflns_av_R_equivalents 0.0292
_diffrn_reflns_av_sigmaI/netI 0.0413
_diffrn_reflns_limit_h_max 5
_diffrn_reflns_limit_h_min -5
_diffrn_reflns_limit_k_max 30
_diffrn_reflns_limit_k_min -30
_diffrn_reflns_limit_l_max 15
_diffrn_reflns_limit_l_min -15
_diffrn_reflns_number 15852
_diffrn_reflns_theta_full 25.33
_diffrn_reflns_theta_max 25.33
_diffrn_reflns_theta_min 2.32
_diffrn_standards_number 0
_exptl_absorpt_coefficient_mu 0.070
_exptl_absorpt_correction_T_max 0.994
_exptl_absorpt_correction_T_min 0.881
_exptl_absorpt_correction_type multi-scan
_exptl_absorpt_process_details '(SCALEPACK; Otwinowski & Minor, 1997)'
_exptl_crystal_colour colourless
_exptl_crystal_density_diffrn 1.090
_exptl_crystal_density_method 'not measured'
_exptl_crystal_description needle
_exptl_crystal_F_000 520
_exptl_crystal_size_max 0.50
_exptl_crystal_size_mid 0.10
_exptl_crystal_size_min 0.08
_refine_diff_density_max 0.176
_refine_diff_density_min -0.155
_refine_ls_extinction_method none
_refine_ls_goodness_of_fit_ref 1.038
_refine_ls_hydrogen_treatment constr
_refine_ls_matrix_type full
_refine_ls_number_parameters 158
_refine_ls_number_reflns 2631
_refine_ls_number_restraints 0
_refine_ls_restrained_S_all 1.038
_refine_ls_R_factor_all 0.0858
_refine_ls_R_factor_gt 0.0478
_refine_ls_shift/su_max 0.000
_refine_ls_shift/su_mean 0.000
_refine_ls_structure_factor_coef Fsqd
_refine_ls_weighting_details 'calc w = 1/[\s^2^(Fo^2^)+(0.0625P)^2^+0.1805P] where P=(Fo^2^+2Fc^2^)/3'
_refine_ls_weighting_scheme calc
_refine_ls_wR_factor_gt 0.1137
_refine_ls_wR_factor_ref 0.1313
_reflns_number_gt 1703
_reflns_number_total 2631
_reflns_threshold_expression I>2\s(I)
_cod_data_source_file dn2455.cif
_cod_data_source_block I
_cod_original_sg_symbol_H-M 'P 21/c'
_cod_database_code 2221996
_cod_database_fobs_code 2221996

loop_
_symmetry_equiv_pos_as_xyz
'x, y, z'
'-x, y+1/2, -z+1/2'
'-x, -y, -z'
'x, -y-1/2, z-1/2'

loop_
_atom_site_type_symbol
_atom_site_label
_atom_site_fract_x
_atom_site_fract_y
_atom_site_fract_z
_atom_site_U_iso_or_equiv
_atom_site_adp_type
_atom_site_calc_flag
_atom_site_refinement_flags
_atom_site_occupancy
_atom_site_disorder_assembly
_atom_site_disorder_group
O O1 0.0951(3) 0.27129(5) 0.28490(10) 0.0555(4) Uani d . 1 . .
H H1 0.2648 0.2719 0.3299 0.083 Uiso calc R 1 . .
O O2 -0.2986(2) 0.22721(5) -0.09324(9) 0.0517(4) Uani d . 1 . .
H H2 -0.2074 0.2253 -0.1386 0.077 Uiso calc R 1 . .
C C1 -0.1145(3) 0.24879(6) 0.09661(13) 0.0358(4) Uani d . 1 . .
C C2 -0.1012(3) 0.21631(7) 0.01107(13) 0.0383(4) Uani d . 1 . .
C C3 0.0994(4) 0.17495(7) 0.02531(14) 0.0428(4) Uani d . 1 . .
H H3 0.1000 0.1542 -0.0345 0.051 Uiso calc R 1 . .
C C4 0.3006(3) 0.16426(7) 0.12888(14) 0.0414(4) Uani d . 1 . .
C C5 0.2925(3) 0.19620(7) 0.21530(14) 0.0432(5) Uani d . 1 . .
H H5 0.4233 0.1896 0.2855 0.052 Uiso calc R 1 . .
C C6 0.0935(3) 0.23774(7) 0.19898(13) 0.0394(4) Uani d . 1 . .
C C7 -0.3211(4) 0.29564(7) 0.07705(15) 0.0454(5) Uani d . 1 . .
H H7A -0.3674 0.3038 0.1441 0.054 Uiso calc R 1 . .
H H7B -0.5092 0.2871 0.0207 0.054 Uiso calc R 1 . .
C C8 -0.1801(4) 0.34346(7) 0.04135(17) 0.0557(5) Uani d . 1 . .
H H8A 0.0020 0.3528 0.0999 0.067 Uiso calc R 1 . .
H H8B -0.1210 0.3341 -0.0226 0.067 Uiso calc R 1 . .
C C9 -0.3832(5) 0.39095(8) 0.0136(2) 0.0756(7) Uani d . 1 . .
H H9A -0.5625 0.3822 -0.0468 0.091 Uiso calc R 1 . .
H H9B -0.4472 0.3999 0.0766 0.091 Uiso calc R 1 . .
C C10 -0.2332(6) 0.43810(9) -0.0182(3) 0.1069(10) Uani d . 1 . .
H H10A -0.0721 0.4500 0.0445 0.160 Uiso calc R 1 . .
H H10B -0.3790 0.4657 -0.0430 0.160 Uiso calc R 1 . .
H H10C -0.1529 0.4286 -0.0762 0.160 Uiso calc R 1 . .
C C11 0.5085(4) 0.11754(7) 0.14655(16) 0.0523(5) Uani d . 1 . .
H H11A 0.6758 0.1228 0.2134 0.063 Uiso calc R 1 . .
H H11B 0.5910 0.1151 0.0858 0.063 Uiso calc R 1 . .
C C12 0.3515(4) 0.06650(7) 0.15543(18) 0.0604(6) Uani d . 1 . .
H H12A 0.1767 0.0628 0.0905 0.073 Uiso calc R 1 . .
H H12B 0.2783 0.0687 0.2185 0.073 Uiso calc R 1 . .
C C13 0.5435(4) 0.01760(7) 0.16697(17) 0.0594(5) Uani d . 1 . .
H H13A 0.6171 0.0153 0.1040 0.071 Uiso calc R 1 . .
H H13B 0.7178 0.0211 0.2322 0.071 Uiso calc R 1 . .
C C14 0.3833(5) -0.03251(8) 0.1752(2) 0.0848(8) Uani d . 1 . .
H H14A 0.3137 -0.0304 0.2391 0.102 Uiso calc R 1 . .
H H14B 0.2060 -0.0354 0.1109 0.102 Uiso calc R 1 . .
C C15 0.5672(6) -0.08146(9) 0.1840(2) 0.0970(9) Uani d . 1 . .
H H15A 0.6319 -0.0848 0.1200 0.145 Uiso calc R 1 . .
H H15B 0.4468 -0.1114 0.1892 0.145 Uiso calc R 1 . .
H H15C 0.7409 -0.0796 0.2485 0.145 Uiso calc R 1 . .

loop_
_atom_site_aniso_label
_atom_site_aniso_U_11
_atom_site_aniso_U_22
_atom_site_aniso_U_33
_atom_site_aniso_U_12
_atom_site_aniso_U_13
_atom_site_aniso_U_23
O1 0.0453(7) 0.0768(9) 0.0399(8) 0.0016(7) 0.0069(6) -0.0146(7)
O2 0.0446(7) 0.0744(9) 0.0314(7) 0.0080(6) 0.0052(5) 0.0047(7)
C1 0.0292(8) 0.0443(10) 0.0339(9) -0.0028(7) 0.0099(7) 0.0024(8)
C2 0.0316(8) 0.0488(10) 0.0311(9) -0.0041(8) 0.0046(7) 0.0039(8)
C3 0.0432(9) 0.0484(11) 0.0367(10) 0.0004(9) 0.0120(8) -0.0031(8)
C4 0.0345(8) 0.0442(10) 0.0442(11) -0.0015(8) 0.0104(8) 0.0053(8)
C5 0.0333(9) 0.0552(11) 0.0350(10) -0.0007(8) 0.0018(7) 0.0063(9)
C6 0.0342(9) 0.0511(11) 0.0325(10) -0.0050(8) 0.0101(7) -0.0029(8)
C7 0.0369(9) 0.0538(11) 0.0450(11) 0.0028(8) 0.0119(8) -0.0009(9)
C8 0.0491(10) 0.0527(12) 0.0640(13) 0.0043(9) 0.0156(9) 0.0016(10)
C9 0.0815(15) 0.0596(14) 0.0889(17) 0.0159(12) 0.0310(13) 0.0062(13)
C10 0.131(2) 0.0567(16) 0.138(3) 0.0108(15) 0.050(2) 0.0224(16)
C11 0.0440(10) 0.0511(11) 0.0592(12) 0.0069(9) 0.0124(8) 0.0052(10)
C12 0.0517(11) 0.0524(12) 0.0753(14) 0.0037(9) 0.0168(10) 0.0068(11)
C13 0.0604(12) 0.0521(12) 0.0638(14) 0.0075(10) 0.0167(10) 0.0006(10)
C14 0.0828(16) 0.0543(14) 0.113(2) 0.0030(12) 0.0242(15) 0.0058(13)
C15 0.118(2) 0.0560(15) 0.113(2) 0.0078(14) 0.0293(17) -0.0002(14)

loop_
_atom_type_symbol
_atom_type_description
_atom_type_scat_dispersion_real
_atom_type_scat_dispersion_imag
_atom_type_scat_source
C C 0.0033 0.0016 'International Tables Vol C Tables 4.2.6.8 and 6.1.1.4'
H H 0.0000 0.0000 'International Tables Vol C Tables 4.2.6.8 and 6.1.1.4'
O O 0.0106 0.0060 'International Tables Vol C Tables 4.2.6.8 and 6.1.1.4'

loop_
_geom_angle_atom_site_label_1
_geom_angle_atom_site_label_2
_geom_angle_atom_site_label_3
_geom_angle_site_symmetry_1
_geom_angle_site_symmetry_3
_geom_angle
_geom_angle_publ_flag
C6 O1 H1 . . 109.5 ?
C2 O2 H2 . . 109.5 ?
C2 C1 C6 . . 115.59(15) ?
C2 C1 C7 . . 121.63(14) ?
C6 C1 C7 . . 122.55(15) ?
C3 C2 C1 . . 122.97(15) ?
C3 C2 O2 . . 119.73(15) ?
C1 C2 O2 . . 117.29(14) ?
C2 C3 C4 . . 120.13(16) ?
C2 C3 H3 . . 119.9 ?
C4 C3 H3 . . 119.9 ?
C5 C4 C3 . . 117.98(15) ?
C5 C4 C11 . . 121.38(16) ?
C3 C4 C11 . . 120.57(17) ?
C6 C5 C4 . . 120.95(15) ?
C6 C5 H5 . . 119.5 ?
C4 C5 H5 . . 119.5 ?
C5 C6 O1 . . 120.90(14) ?
C5 C6 C1 . . 122.35(16) ?
O1 C6 C1 . . 116.74(14) ?
C1 C7 C8 . . 111.85(14) ?
C1 C7 H7A . . 109.2 ?
C8 C7 H7A . . 109.2 ?
C1 C7 H7B . . 109.2 ?
C8 C7 H7B . . 109.2 ?
H7A C7 H7B . . 107.9 ?
C9 C8 C7 . . 114.57(16) ?
C9 C8 H8A . . 108.6 ?
C7 C8 H8A . . 108.6 ?
C9 C8 H8B . . 108.6 ?
C7 C8 H8B . . 108.6 ?
H8A C8 H8B . . 107.6 ?
C10 C9 C8 . . 113.16(18) ?
C10 C9 H9A . . 108.9 ?
C8 C9 H9A . . 108.9 ?
C10 C9 H9B . . 108.9 ?
C8 C9 H9B . . 108.9 ?
H9A C9 H9B . . 107.8 ?
C9 C10 H10A . . 109.5 ?
C9 C10 H10B . . 109.5 ?
H10A C10 H10B . . 109.5 ?
C9 C10 H10C . . 109.5 ?
H10A C10 H10C . . 109.5 ?
H10B C10 H10C . . 109.5 ?
C4 C11 C12 . . 112.77(14) ?
C4 C11 H11A . . 109.0 ?
C12 C11 H11A . . 109.0 ?
C4 C11 H11B . . 109.0 ?
C12 C11 H11B . . 109.0 ?
H11A C11 H11B . . 107.8 ?
C11 C12 C13 . . 115.46(16) ?
C11 C12 H12A . . 108.4 ?
C13 C12 H12A . . 108.4 ?
C11 C12 H12B . . 108.4 ?
C13 C12 H12B . . 108.4 ?
H12A C12 H12B . . 107.5 ?
C14 C13 C12 . . 114.58(17) ?
C14 C13 H13A . . 108.6 ?
C12 C13 H13A . . 108.6 ?
C14 C13 H13B . . 108.6 ?
C12 C13 H13B . . 108.6 ?
H13A C13 H13B . . 107.6 ?
C15 C14 C13 . . 115.4(2) ?
C15 C14 H14A . . 108.4 ?
C13 C14 H14A . . 108.4 ?
C15 C14 H14B . . 108.4 ?
C13 C14 H14B . . 108.4 ?
H14A C14 H14B . . 107.5 ?
C14 C15 H15A . . 109.5 ?
C14 C15 H15B . . 109.5 ?
H15A C15 H15B . . 109.5 ?
C14 C15 H15C . . 109.5 ?
H15A C15 H15C . . 109.5 ?
H15B C15 H15C . . 109.5 ?

loop_
_geom_bond_atom_site_label_1
_geom_bond_atom_site_label_2
_geom_bond_site_symmetry_2
_geom_bond_distance
_geom_bond_publ_flag
O1 C6 . 1.3899(19) ?
O1 H1 . 0.8200 ?
O2 C2 . 1.3924(18) ?
O2 H2 . 0.8200 ?
C1 C2 . 1.388(2) ?
C1 C6 . 1.394(2) ?
C1 C7 . 1.503(2) ?
C2 C3 . 1.381(2) ?
C3 C4 . 1.391(2) ?
C3 H3 . 0.9300 ?
C4 C5 . 1.382(2) ?
C4 C11 . 1.505(2) ?
C5 C6 . 1.378(2) ?
C5 H5 . 0.9300 ?
C7 C8 . 1.519(3) ?
C7 H7A . 0.9700 ?
C7 H7B . 0.9700 ?
C8 C9 . 1.507(3) ?
C8 H8A . 0.9700 ?
C8 H8B . 0.9700 ?
C9 C10 . 1.506(3) ?
C9 H9A . 0.9700 ?
C9 H9B . 0.9700 ?
C10 H10A . 0.9600 ?
C10 H10B . 0.9600 ?
C10 H10C . 0.9600 ?
C11 C12 . 1.512(3) ?
C11 H11A . 0.9700 ?
C11 H11B . 0.9700 ?
C12 C13 . 1.512(3) ?
C12 H12A . 0.9700 ?
C12 H12B . 0.9700 ?
C13 C14 . 1.497(3) ?
C13 H13A . 0.9700 ?
C13 H13B . 0.9700 ?
C14 C15 . 1.496(3) ?
C14 H14A . 0.9700 ?
C14 H14B . 0.9700 ?
C15 H15A . 0.9600 ?
C15 H15B . 0.9600 ?
C15 H15C . 0.9600 ?

loop_
_geom_hbond_atom_site_label_D
_geom_hbond_atom_site_label_H
_geom_hbond_atom_site_label_A
_geom_hbond_site_symmetry_A
_geom_hbond_distance_DH
_geom_hbond_distance_HA
_geom_hbond_distance_DA
_geom_hbond_angle_DHA
_geom_hbond_publ_flag
O1 H1 O2 4_666 0.82 1.963 2.767(2) 166.63 y
O2 H2 O1 4_565 0.82 1.951 2.750(2) 164.82 y

loop_
_geom_torsion_atom_site_label_1
_geom_torsion_atom_site_label_2
_geom_torsion_atom_site_label_3
_geom_torsion_atom_site_label_4
_geom_torsion_site_symmetry_1
_geom_torsion_site_symmetry_2
_geom_torsion_site_symmetry_3
_geom_torsion_site_symmetry_4
_geom_torsion
_geom_torsion_publ_flag
C6 C1 C2 C3 . . . . 1.2(2) ?
C7 C1 C2 C3 . . . . 175.85(15) ?
C6 C1 C2 O2 . . . . -177.88(13) ?
C7 C1 C2 O2 . . . . -3.2(2) ?
C1 C2 C3 C4 . . . . -0.1(2) ?
O2 C2 C3 C4 . . . . 179.01(14) ?
C2 C3 C4 C5 . . . . -0.2(2) ?
C2 C3 C4 C11 . . . . 176.65(15) ?
C3 C4 C5 C6 . . . . -0.8(2) ?
C11 C4 C5 C6 . . . . -177.58(15) ?
C4 C5 C6 O1 . . . . -177.00(15) ?
C4 C5 C6 C1 . . . . 2.0(2) ?
C2 C1 C6 C5 . . . . -2.2(2) ?
C7 C1 C6 C5 . . . . -176.77(15) ?
C2 C1 C6 O1 . . . . 176.89(14) ?
C7 C1 C6 O1 . . . . 2.3(2) ?
C2 C1 C7 C8 . . . . -83.9(2) ?
C6 C1 C7 C8 . . . . 90.4(2) ?
C1 C7 C8 C9 . . . . 176.41(17) ?
C7 C8 C9 C10 . . . . 178.26(19) ?
C5 C4 C11 C12 . . . . 98.0(2) ?
C3 C4 C11 C12 . . . . -78.7(2) ?
C4 C11 C12 C13 . . . . 176.76(17) ?
C11 C12 C13 C14 . . . . -179.8(2) ?
C12 C13 C14 C15 . . . . 178.6(2) ?

loop_
_cod_related_entry_id
_cod_related_entry_database
_cod_related_entry_code
1 ChemSpider 149454
